data_4335789
loop_
_publ_author_name
'Thomas J. Robilotto'
'Nihal Deligonul'
'James B. Updegraff'
'Thomas G. Gray'

_publ_section_title
;
 Azido, Triazolyl, and Alkynyl Complexes of Gold(I): Syntheses,
 Structures, and Ligand Effects
;
_journal_name_full 'Inorganic Chemistry'
_journal_page_first 9659
_journal_page_last 9668
_journal_paper_doi 10.1021/ic4014569
_journal_volume 52
_journal_year 2013
_chemical_formula_moiety 'C26 H27 Au N3 P'
_chemical_formula_sum 'C26 H27 Au N3 P'
_chemical_formula_weight 609.44
_chemical_name_systematic
; 
 ? 
;
_space_group_IT_number 78
_symmetry_cell_setting tetragonal
_symmetry_space_group_name_Hall 'P 4cw'
_symmetry_space_group_name_H-M 'P 43'
_atom_sites_solution_hydrogens geom
_atom_sites_solution_primary direct
_atom_sites_solution_secondary difmap
_audit_creation_method SHELXL-97
_cell_angle_alpha 90.00
_cell_angle_beta 90.00
_cell_angle_gamma 90.00
_cell_formula_units_Z 4
_cell_length_a 12.8742(2)
_cell_length_b 12.8742(2)
_cell_length_c 14.6812(3)
_cell_measurement_reflns_used 9321
_cell_measurement_temperature 100(2)
_cell_measurement_theta_max 19.67
_cell_measurement_theta_min 2.632
_cell_volume 2433.34(7)
_computing_cell_refinement SMART
_computing_data_collection SMART
_computing_data_reduction SAINT
_computing_molecular_graphics 'SHELXL-97 (Sheldrick, 1997)'
_computing_publication_material 'SHELXL-97 (Sheldrick, 1997)'
_computing_structure_refinement 'SHELXL-97 (Sheldrick, 1997)'
_computing_structure_solution 'SHELXS-97 (Sheldrick, 1990)'
_diffrn_ambient_temperature 100(2)
_diffrn_measured_fraction_theta_full 0.999
_diffrn_measured_fraction_theta_max 0.999
_diffrn_measurement_device_type 'Bruker AXS APEX II CCD area detector'
_diffrn_measurement_method 'phia and omega scans'
_diffrn_radiation_monochromator graphite
_diffrn_radiation_source 'fine-focus sealed tube'
_diffrn_radiation_type MoK\a
_diffrn_radiation_wavelength 0.71073
_diffrn_reflns_av_R_equivalents 0.0556
_diffrn_reflns_av_sigmaI/netI 0.0287
_diffrn_reflns_limit_h_max 12
_diffrn_reflns_limit_h_min -12
_diffrn_reflns_limit_k_max 12
_diffrn_reflns_limit_k_min -12
_diffrn_reflns_limit_l_max 14
_diffrn_reflns_limit_l_min -14
_diffrn_reflns_number 34557
_diffrn_reflns_theta_full 20.90
_diffrn_reflns_theta_max 20.90
_diffrn_reflns_theta_min 2.10
_diffrn_standards_decay_% none
_diffrn_standards_number 0
_exptl_absorpt_coefficient_mu 6.129
_exptl_absorpt_correction_T_max 0.6736
_exptl_absorpt_correction_T_min 0.4222
_exptl_absorpt_correction_type multi-scan
_exptl_absorpt_process_details 'AXScale in APEX2 (Bruker, 2004)'
_exptl_crystal_colour colorless
_exptl_crystal_density_diffrn 1.664
_exptl_crystal_description 'thin plate'
_exptl_crystal_F_000 1192
_exptl_crystal_size_max 0.17
_exptl_crystal_size_mid 0.07
_exptl_crystal_size_min 0.07
_refine_diff_density_max 0.563
_refine_diff_density_min -0.364
_refine_diff_density_rms 0.071
_refine_ls_abs_structure_details 'Flack H D (1983), Acta Cryst. A39, 876-881'
_refine_ls_abs_structure_Flack 0.010(12)
_refine_ls_extinction_method none
_refine_ls_goodness_of_fit_ref 1.089
_refine_ls_hydrogen_treatment constr
_refine_ls_matrix_type full
_refine_ls_number_parameters 268
_refine_ls_number_reflns 2582
_refine_ls_number_restraints 1
_refine_ls_restrained_S_all 1.089
_refine_ls_R_factor_all 0.0322
_refine_ls_R_factor_gt 0.0250
_refine_ls_shift/su_max 0.002
_refine_ls_shift/su_mean 0.000
_refine_ls_structure_factor_coef Fsqd
_refine_ls_weighting_details 'calc w=1/[\s^2^(Fo^2^)+(0.0199P)^2^+5.3199P] where P=(Fo^2^+2Fc^2^)/3'
_refine_ls_weighting_scheme calc
_refine_ls_wR_factor_gt 0.0521
_refine_ls_wR_factor_ref 0.0553
_reflns_number_gt 2340
_reflns_number_total 2582
_reflns_threshold_expression >2sigma(I)
_cod_data_source_file ic4014569_si_002_4.cif
_cod_data_source_block ju082406
_cod_database_code 4335789

loop_
_symmetry_equiv_pos_as_xyz
'x, y, z'
'-x, -y, z+1/2'
'-y, x, z+3/4'
'y, -x, z+1/4'

loop_
_atom_site_label
_atom_site_type_symbol
_atom_site_fract_x
_atom_site_fract_y
_atom_site_fract_z
_atom_site_U_iso_or_equiv
_atom_site_adp_type
_atom_site_occupancy
_atom_site_symmetry_multiplicity
_atom_site_calc_flag
_atom_site_refinement_flags
C24 C 0.8081(5) 0.1281(8) 0.2347(5) 0.083(4) Uani 1 1 d G
C25 C 0.8755(8) 0.2060(7) 0.2065(5) 0.102(5) Uani 1 1 d G
H25 H 0.8492 0.2658 0.1765 0.122 Uiso 1 1 calc R
C26 C 0.9815(7) 0.1964(10) 0.2223(7) 0.185(12) Uani 1 1 d G
H26 H 1.0277 0.2497 0.2031 0.222 Uiso 1 1 calc R
C27 C 1.0201(6) 0.1089(12) 0.2663(7) 0.221(17) Uani 1 1 d G
H27 H 1.0926 0.1024 0.2771 0.266 Uiso 1 1 calc R
C28 C 0.9526(9) 0.0310(10) 0.2944(6) 0.178(11) Uani 1 1 d G
H28 H 0.9790 -0.0288 0.3245 0.213 Uiso 1 1 calc R
C17 C 0.8466(9) 0.0405(8) 0.2786(5) 0.120(6) Uani 1 1 d G
H17 H 0.8005 -0.0127 0.2979 0.144 Uiso 1 1 calc R
Au1 Au 0.63987(3) 0.22351(3) 0.08010(5) 0.04835(13) Uani 1 1 d .
P1 P 0.6696(2) 0.1471(2) 0.21724(17) 0.0561(7) Uani 1 1 d .
C2 C 0.5443(7) 0.2874(7) 0.3060(6) 0.051(3) Uani 1 1 d .
H2 H 0.5105 0.2943 0.2488 0.061 Uiso 1 1 calc R
C1 C 0.6282(7) 0.2221(7) 0.3146(6) 0.052(3) Uani 1 1 d .
C6 C 0.6786(8) 0.2172(10) 0.3990(7) 0.074(4) Uani 1 1 d .
H6 H 0.7386 0.1751 0.4065 0.088 Uiso 1 1 calc R
C8 C 0.5584(9) -0.0092(10) 0.3078(8) 0.084(4) Uani 1 1 d .
H8 H 0.5565 0.0347 0.3598 0.100 Uiso 1 1 calc R
C9 C 0.6155(8) 0.2977(7) -0.0391(6) 0.047(2) Uani 1 1 d .
C5 C 0.6407(9) 0.2734(10) 0.4707(8) 0.083(4) Uani 1 1 d .
H5 H 0.6743 0.2682 0.5281 0.099 Uiso 1 1 calc R
C3 C 0.5088(8) 0.3430(8) 0.3805(8) 0.064(3) Uani 1 1 d .
H3 H 0.4498 0.3867 0.3741 0.077 Uiso 1 1 calc R
C4 C 0.5571(8) 0.3361(8) 0.4626(7) 0.058(3) Uani 1 1 d .
H4 H 0.5326 0.3748 0.5133 0.070 Uiso 1 1 calc R
C10 C 0.6774(9) 0.3176(8) -0.1143(7) 0.062(3) Uani 1 1 d .
C21 C 0.8636(9) 0.3255(11) -0.0730(11) 0.099(5) Uani 1 1 d .
H21A H 0.8441 0.3085 -0.0095 0.119 Uiso 1 1 calc R
H21B H 0.8619 0.4020 -0.0794 0.119 Uiso 1 1 calc R
C11 C 0.7858(11) 0.2796(12) -0.1353(8) 0.087(4) Uani 1 1 d .
H11 H 0.7845 0.2042 -0.1188 0.105 Uiso 1 1 calc R
C13 C 0.8121(13) 0.2806(16) -0.2305(10) 0.142(7) Uani 1 1 d .
H13A H 0.8046 0.3524 -0.2538 0.171 Uiso 1 1 calc R
H13B H 0.7621 0.2363 -0.2639 0.171 Uiso 1 1 calc R
C16 C 0.5177(15) -0.1735(12) 0.2375(19) 0.158(9) Uani 1 1 d .
H16 H 0.4903 -0.2417 0.2438 0.190 Uiso 1 1 calc R
C15 C 0.5623(13) -0.1437(11) 0.1581(14) 0.136(7) Uani 1 1 d .
H15 H 0.5626 -0.1883 0.1065 0.163 Uiso 1 1 calc R
N3 N 0.6266(6) 0.3820(6) -0.1754(6) 0.0560(19) Uani 1 1 d .
N2 N 0.5350(7) 0.3988(6) -0.1396(5) 0.056(2) Uani 1 1 d .
N1 N 0.5286(6) 0.3512(5) -0.0570(5) 0.0467(19) Uani 1 1 d .
H1 H 0.4747 0.3550 -0.0203 0.056 Uiso 1 1 calc R
C18 C 0.9767(10) 0.2868(13) -0.0906(11) 0.115(5) Uani 1 1 d .
H18A H 1.0266 0.3312 -0.0572 0.138 Uiso 1 1 calc R
H18B H 0.9845 0.2147 -0.0683 0.138 Uiso 1 1 calc R
C19 C 0.9212(14) 0.2429(18) -0.2505(12) 0.145(7) Uani 1 1 d .
H19A H 0.9237 0.1665 -0.2431 0.174 Uiso 1 1 calc R
H19B H 0.9388 0.2592 -0.3146 0.174 Uiso 1 1 calc R
C20 C 0.9995(15) 0.2909(17) -0.1899(17) 0.190(11) Uani 1 1 d .
H20A H 1.0075 0.3647 -0.2077 0.228 Uiso 1 1 calc R
H20B H 1.0670 0.2562 -0.2007 0.228 Uiso 1 1 calc R
C23 C 0.6080(11) -0.0451(10) 0.1545(10) 0.105(5) Uani 1 1 d .
H23 H 0.6400 -0.0233 0.0994 0.126 Uiso 1 1 calc R
C22 C 0.6083(9) 0.0222(9) 0.2288(8) 0.075(3) Uani 1 1 d .
C29 C 0.5123(13) -0.1043(15) 0.3094(14) 0.135(7) Uani 1 1 d .
H29 H 0.4746 -0.1240 0.3623 0.162 Uiso 1 1 calc R

loop_
_atom_site_aniso_label
_atom_site_aniso_U_11
_atom_site_aniso_U_22
_atom_site_aniso_U_33
_atom_site_aniso_U_23
_atom_site_aniso_U_13
_atom_site_aniso_U_12
C24 0.063(8) 0.137(12) 0.048(7) -0.008(7) -0.008(6) 0.038(9)
C25 0.054(9) 0.188(17) 0.063(8) -0.062(9) 0.003(7) -0.004(9)
C26 0.044(10) 0.37(3) 0.142(15) -0.192(19) 0.008(9) 0.003(13)
C27 0.088(15) 0.48(5) 0.101(15) -0.13(2) -0.025(11) 0.12(2)
C28 0.127(16) 0.36(3) 0.048(9) -0.015(12) -0.014(9) 0.14(2)
C17 0.094(11) 0.216(19) 0.049(7) 0.010(9) 0.006(7) 0.085(12)
Au1 0.0607(3) 0.0437(2) 0.04067(18) 0.0037(2) -0.0024(2) -0.0047(2)
P1 0.0598(18) 0.0627(18) 0.0458(16) 0.0118(13) 0.0011(14) 0.0045(14)
C2 0.054(7) 0.044(6) 0.055(8) 0.014(5) -0.008(5) -0.008(5)
C1 0.041(5) 0.057(6) 0.059(7) 0.026(6) -0.003(5) 0.000(5)
C6 0.060(7) 0.119(10) 0.041(7) -0.002(7) -0.014(6) 0.028(7)
C8 0.093(8) 0.080(9) 0.078(10) 0.048(7) -0.012(7) 0.009(7)
C9 0.061(7) 0.035(6) 0.044(6) -0.013(4) 0.004(5) -0.003(5)
C5 0.083(9) 0.109(10) 0.055(8) -0.003(7) -0.015(7) 0.029(8)
C3 0.055(7) 0.066(8) 0.072(8) 0.001(6) -0.004(7) 0.007(6)
C4 0.057(7) 0.056(7) 0.062(7) -0.005(5) -0.002(6) 0.007(6)
C10 0.077(8) 0.063(7) 0.046(6) 0.011(6) 0.013(6) 0.007(6)
C21 0.066(9) 0.104(11) 0.129(12) -0.047(10) 0.042(9) -0.021(8)
C11 0.088(9) 0.104(10) 0.070(9) 0.016(7) 0.018(7) 0.007(9)
C13 0.134(15) 0.192(19) 0.100(13) -0.021(12) 0.057(11) 0.033(13)
C16 0.149(16) 0.048(11) 0.28(3) 0.077(15) 0.051(18) 0.015(11)
C15 0.149(16) 0.046(10) 0.214(19) 0.018(10) 0.043(14) -0.013(9)
N3 0.050(5) 0.069(5) 0.049(5) -0.011(5) 0.007(5) 0.008(4)
N2 0.079(7) 0.048(5) 0.041(6) 0.000(4) -0.011(4) 0.000(5)
N1 0.062(6) 0.036(5) 0.042(5) 0.000(4) 0.000(4) -0.005(4)
C18 0.063(9) 0.142(15) 0.139(14) 0.014(11) 0.039(9) -0.004(9)
C19 0.120(15) 0.20(2) 0.115(14) -0.006(13) 0.061(12) 0.036(15)
C20 0.132(17) 0.186(19) 0.25(3) -0.04(2) 0.14(2) -0.026(14)
C23 0.118(12) 0.068(10) 0.129(12) 0.012(9) 0.053(9) 0.010(8)
C22 0.095(9) 0.054(7) 0.075(8) 0.027(7) 0.011(7) 0.008(6)
C29 0.117(12) 0.094(13) 0.20(2) 0.088(14) 0.023(14) 0.000(11)

loop_
_atom_type_symbol
_atom_type_description
_atom_type_scat_dispersion_real
_atom_type_scat_dispersion_imag
_atom_type_scat_source
C C 0.0033 0.0016 'International Tables Vol C Tables 4.2.6.8 and 6.1.1.4'
H H 0.0000 0.0000 'International Tables Vol C Tables 4.2.6.8 and 6.1.1.4'
N N 0.0061 0.0033 'International Tables Vol C Tables 4.2.6.8 and 6.1.1.4'
P P 0.1023 0.0942 'International Tables Vol C Tables 4.2.6.8 and 6.1.1.4'
Au Au -2.0133 8.8022 'International Tables Vol C Tables 4.2.6.8 and 6.1.1.4'

loop_
_geom_angle_atom_site_label_1
_geom_angle_atom_site_label_2
_geom_angle_atom_site_label_3
_geom_angle
C25 C24 C17 120.0
C25 C24 P1 118.3(6)
C17 C24 P1 121.7(6)
C26 C25 C24 120.0
C26 C25 H25 120.0
C24 C25 H25 120.0
C25 C26 C27 120.0
C25 C26 H26 120.0
C27 C26 H26 120.0
C26 C27 C28 120.0
C26 C27 H27 120.0
C28 C27 H27 120.0
C17 C28 C27 120.0
C17 C28 H28 120.0
C27 C28 H28 120.0
C28 C17 C24 120.0
C28 C17 H17 120.0
C24 C17 H17 120.0
C9 Au1 P1 177.4(3)
C22 P1 C1 105.9(5)
C22 P1 C24 107.3(5)
C1 P1 C24 104.5(4)
C22 P1 Au1 113.3(4)
C1 P1 Au1 114.9(3)
C24 P1 Au1 110.4(3)
C1 C2 C3 120.2(9)
C1 C2 H2 119.9
C3 C2 H2 119.9
C2 C1 C6 118.2(9)
C2 C1 P1 119.1(7)
C6 C1 P1 122.7(8)
C5 C6 C1 119.4(10)
C5 C6 H6 120.3
C1 C6 H6 120.3
C29 C8 C22 118.6(14)
C29 C8 H8 120.7
C22 C8 H8 120.7
N1 C9 C10 103.2(9)
N1 C9 Au1 122.9(7)
C10 C9 Au1 133.6(8)
C4 C5 C6 122.2(10)
C4 C5 H5 118.9
C6 C5 H5 118.9
C4 C3 C2 121.0(9)
C4 C3 H3 119.5
C2 C3 H3 119.5
C5 C4 C3 118.8(10)
C5 C4 H4 120.6
C3 C4 H4 120.6
N3 C10 C9 110.8(9)
N3 C10 C11 119.9(9)
C9 C10 C11 129.3(10)
C11 C21 C18 113.7(11)
C11 C21 H21A 108.8
C18 C21 H21A 108.8
C11 C21 H21B 108.8
C18 C21 H21B 108.8
H21A C21 H21B 107.7
C13 C11 C21 116.0(14)
C13 C11 C10 114.4(12)
C21 C11 C10 111.7(11)
C13 C11 H11 104.4
C21 C11 H11 104.4
C10 C11 H11 104.4
C11 C13 C19 113.8(15)
C11 C13 H13A 108.8
C19 C13 H13A 108.8
C11 C13 H13B 108.8
C19 C13 H13B 108.8
H13A C13 H13B 107.7
C15 C16 C29 119.7(16)
C15 C16 H16 120.2
C29 C16 H16 120.2
C16 C15 C23 117.8(17)
C16 C15 H15 121.1
C23 C15 H15 121.1
N2 N3 C10 105.4(8)
N3 N2 N1 109.7(7)
C9 N1 N2 110.8(8)
C9 N1 H1 124.6
N2 N1 H1 124.6
C20 C18 C21 109.6(14)
C20 C18 H18A 109.8
C21 C18 H18A 109.8
C20 C18 H18B 109.8
C21 C18 H18B 109.8
H18A C18 H18B 108.2
C20 C19 C13 112.4(16)
C20 C19 H19A 109.1
C13 C19 H19A 109.1
C20 C19 H19B 109.1
C13 C19 H19B 109.1
H19A C19 H19B 107.9
C19 C20 C18 116.1(15)
C19 C20 H20A 108.3
C18 C20 H20A 108.3
C19 C20 H20B 108.3
C18 C20 H20B 108.3
H20A C20 H20B 107.4
C22 C23 C15 122.4(13)
C22 C23 H23 118.8
C15 C23 H23 118.8
C8 C22 C23 118.2(11)
C8 C22 P1 122.9(10)
C23 C22 P1 118.9(9)
C8 C29 C16 123.0(17)
C8 C29 H29 118.5
C16 C29 H29 118.5

loop_
_geom_bond_atom_site_label_1
_geom_bond_atom_site_label_2
_geom_bond_distance
C24 C25 1.3900
C24 C17 1.3900
C24 P1 1.817(7)
C25 C26 1.3900
C25 H25 0.9500
C26 C27 1.3900
C26 H26 0.9500
C27 C28 1.3900
C27 H27 0.9500
C28 C17 1.3900
C28 H28 0.9500
C17 H17 0.9500
Au1 C9 2.018(10)
Au1 P1 2.273(3)
P1 C22 1.799(12)
P1 C1 1.805(10)
C2 C1 1.375(12)
C2 C3 1.384(13)
C2 H2 0.9500
C1 C6 1.400(13)
C6 C5 1.367(15)
C6 H6 0.9500
C8 C29 1.361(19)
C8 C22 1.386(15)
C8 H8 0.9500
C9 N1 1.339(11)
C9 C10 1.386(13)
C5 C4 1.350(14)
C5 H5 0.9500
C3 C4 1.359(14)
C3 H3 0.9500
C4 H4 0.9500
C10 N3 1.384(12)
C10 C11 1.511(16)
C21 C11 1.480(17)
C21 C18 1.560(17)
C21 H21A 0.9900
C21 H21B 0.9900
C11 C13 1.438(16)
C11 H11 1.0000
C13 C19 1.52(2)
C13 H13A 0.9900
C13 H13B 0.9900
C16 C15 1.35(2)
C16 C29 1.38(3)
C16 H16 0.9500
C15 C23 1.401(18)
C15 H15 0.9500
N3 N2 1.308(10)
N2 N1 1.362(9)
N1 H1 0.8800
C18 C20 1.49(2)
C18 H18A 0.9900
C18 H18B 0.9900
C19 C20 1.48(2)
C19 H19A 0.9900
C19 H19B 0.9900
C20 H20A 0.9900
C20 H20B 0.9900
C23 C22 1.393(16)
C23 H23 0.9500
C29 H29 0.9500
